data_4060590
_journal_name_full Organometallics
_journal_paper_doi 10.1021/om050684p
_journal_year 2006
_chemical_formula_sum 'C32 H32 N2 O4 Ru2'
_chemical_formula_weight 710.74
_space_group_IT_number 2
_symmetry_cell_setting triclinic
_symmetry_space_group_name_Hall '-P 1'
_symmetry_space_group_name_H-M 'P -1'
_cell_angle_alpha 104.075(5)
_cell_angle_beta 100.816(5)
_cell_angle_gamma 107.401(5)
_cell_formula_units_Z 1
_cell_length_a 7.786(3)
_cell_length_b 8.564(3)
_cell_length_c 12.065(4)
_cell_measurement_temperature 293(2)
_cell_volume 714.6(4)
_diffrn_ambient_temperature 293(2)
_exptl_crystal_density_diffrn 1.651
_cod_depositor_comments
;
The following automatic conversions were performed:
'_symmetry_cell_setting' value 'Triclinic' changed to 'triclinic'
according to '/home/saulius/struct/CIF-dictionaries/cif_core.dic'
dictionary named 'cif_core.dic' version 2.4.1 from 2010-06-29.

Automatic conversion script
Id: cif_fix_enum 1527 2010-12-29 10:47:43Z saulius 
;
_cod_database_code 4060590

loop_
_symmetry_equiv_pos_as_xyz
'x, y, z'
'-x, -y, -z'

loop_
_atom_site_label
_atom_site_type_symbol
_atom_site_fract_x
_atom_site_fract_y
_atom_site_fract_z
_atom_site_U_iso_or_equiv
_atom_site_adp_type
_atom_site_occupancy
_atom_site_symmetry_multiplicity
_atom_site_calc_flag
_atom_site_refinement_flags
_atom_site_disorder_assembly
_atom_site_disorder_group
Ru1 Ru 0.87499(4) 0.51162(4) 0.06553(2) 0.02503(14) Uani 1 1 d . . .
O1 O 0.8773(5) 0.8504(4) 0.0358(3) 0.0516(8) Uani 1 1 d . . .
O2 O 1.2855(4) 0.6561(4) 0.2001(2) 0.0482(8) Uani 1 1 d . . .
N1 N 0.7891(5) 0.7116(5) 0.6241(3) 0.0430(9) Uani 1 1 d . . .
C1 C 0.8819(5) 0.7234(5) 0.0481(3) 0.0316(8) Uani 1 1 d . . .
C2 C 1.1605(5) 0.5893(5) 0.1133(3) 0.0307(8) Uani 1 1 d . . .
C3 C 0.7801(5) 0.5085(5) 0.2325(3) 0.0264(7) Uani 1 1 d . . .
C4 C 0.8702(5) 0.3879(5) 0.2148(3) 0.0324(8) Uani 1 1 d . . .
H4 H 0.9774 0.3935 0.2674 0.039 Uiso 1 1 calc R . .
C5 C 0.7712(6) 0.2566(5) 0.1037(4) 0.0370(9) Uani 1 1 d . . .
H5 H 0.8045 0.1641 0.0703 0.044 Uiso 1 1 calc R . .
C6 C 0.6136(6) 0.2909(5) 0.0528(3) 0.0374(9) Uani 1 1 d . . .
H6 H 0.5223 0.2229 -0.0186 0.045 Uiso 1 1 calc R . .
C7 C 0.6192(5) 0.4472(5) 0.1297(3) 0.0318(8) Uani 1 1 d . . .
H7 H 0.5338 0.5015 0.1163 0.038 Uiso 1 1 calc R . .
C8 C 0.8210(5) 0.6566(5) 0.3450(3) 0.0289(8) Uani 1 1 d . . .
C9 C 0.6765(6) 0.5809(5) 0.4097(3) 0.0340(9) Uani 1 1 d . . .
H9A H 0.5520 0.5363 0.3546 0.041 Uiso 1 1 calc R . .
H9B H 0.7003 0.4837 0.4280 0.041 Uiso 1 1 calc R . .
C10 C 0.6754(5) 0.7027(5) 0.5231(3) 0.0308(8) Uani 1 1 d . . .
C11 C 0.5527(6) 0.7914(6) 0.5218(4) 0.0421(10) Uani 1 1 d . . .
H11 H 0.4738 0.7814 0.4502 0.050 Uiso 1 1 calc R . .
C12 C 0.5492(7) 0.8945(6) 0.6280(5) 0.0532(12) Uani 1 1 d . . .
H12 H 0.4688 0.9559 0.6290 0.064 Uiso 1 1 calc R . .
C13 C 0.6658(8) 0.9051(6) 0.7321(4) 0.0541(12) Uani 1 1 d . . .
H13 H 0.6657 0.9728 0.8051 0.065 Uiso 1 1 calc R . .
C14 C 0.7817(7) 0.8140(7) 0.7255(4) 0.0511(12) Uani 1 1 d . . .
H14 H 0.8618 0.8232 0.7964 0.061 Uiso 1 1 calc R . .
C15 C 1.0227(6) 0.7099(6) 0.4224(4) 0.0468(11) Uani 1 1 d . . .
H15A H 1.0408 0.6114 0.4398 0.070 Uiso 1 1 calc R . .
H15B H 1.0439 0.7981 0.4954 0.070 Uiso 1 1 calc R . .
H15C H 1.1093 0.7534 0.3803 0.070 Uiso 1 1 calc R . .
C16 C 0.7916(7) 0.8122(5) 0.3159(4) 0.0442(11) Uani 1 1 d . . .
H16A H 0.8792 0.8559 0.2745 0.066 Uiso 1 1 calc R . .
H16B H 0.8110 0.9007 0.3884 0.066 Uiso 1 1 calc R . .
H16C H 0.6660 0.7779 0.2666 0.066 Uiso 1 1 calc R . .

loop_
_atom_site_aniso_label
_atom_site_aniso_U_11
_atom_site_aniso_U_22
_atom_site_aniso_U_33
_atom_site_aniso_U_23
_atom_site_aniso_U_13
_atom_site_aniso_U_12
Ru1 0.02356(18) 0.02991(19) 0.02292(18) 0.00737(12) 0.00887(11) 0.01091(12)
O1 0.066(2) 0.0436(18) 0.058(2) 0.0240(16) 0.0255(17) 0.0266(17)
O2 0.0311(15) 0.072(2) 0.0293(15) 0.0051(14) 0.0037(12) 0.0132(15)
N1 0.049(2) 0.054(2) 0.0309(18) 0.0119(16) 0.0124(16) 0.0267(18)
C1 0.0313(19) 0.037(2) 0.0292(19) 0.0096(16) 0.0138(16) 0.0135(17)
C2 0.0276(19) 0.037(2) 0.0261(18) 0.0077(16) 0.0094(16) 0.0107(16)
C3 0.0271(18) 0.0318(19) 0.0216(16) 0.0110(14) 0.0098(14) 0.0088(15)
C4 0.034(2) 0.038(2) 0.034(2) 0.0181(17) 0.0139(16) 0.0176(17)
C5 0.047(2) 0.027(2) 0.040(2) 0.0094(17) 0.0198(19) 0.0132(18)
C6 0.032(2) 0.037(2) 0.0310(19) 0.0029(17) 0.0100(16) 0.0012(17)
C7 0.0259(18) 0.043(2) 0.0293(19) 0.0132(17) 0.0100(15) 0.0135(17)
C8 0.0287(19) 0.0311(19) 0.0261(18) 0.0080(15) 0.0115(15) 0.0083(16)
C9 0.035(2) 0.038(2) 0.0273(19) 0.0084(16) 0.0133(16) 0.0080(17)
C10 0.0325(19) 0.035(2) 0.0287(18) 0.0140(16) 0.0149(16) 0.0099(16)
C11 0.044(2) 0.052(3) 0.042(2) 0.024(2) 0.0189(19) 0.023(2)
C12 0.067(3) 0.053(3) 0.064(3) 0.025(2) 0.035(3) 0.040(3)
C13 0.075(3) 0.046(3) 0.044(3) 0.005(2) 0.031(2) 0.023(2)
C14 0.057(3) 0.065(3) 0.027(2) 0.006(2) 0.010(2) 0.024(3)
C15 0.031(2) 0.058(3) 0.035(2) 0.000(2) 0.0046(18) 0.008(2)
C16 0.063(3) 0.034(2) 0.040(2) 0.0109(18) 0.026(2) 0.017(2)

loop_
_geom_bond_atom_site_label_1
_geom_bond_atom_site_label_2
_geom_bond_distance
_geom_bond_site_symmetry_2
_geom_bond_publ_flag
Ru1 C1 1.862(4) . ?
Ru1 C2 2.041(4) . ?
Ru1 C2 2.051(4) 2_765 ?
Ru1 C7 2.236(4) . ?
Ru1 C6 2.276(4) . ?
Ru1 C3 2.276(3) . ?
Ru1 C5 2.282(4) . ?
Ru1 C4 2.301(4) . ?
Ru1 Ru1 2.7503(8) 2_765 ?
O1 C1 1.143(5) . ?
O2 C2 1.168(5) . ?
N1 C10 1.336(5) . ?
N1 C14 1.343(6) . ?
C2 Ru1 2.051(4) 2_765 ?
C3 C4 1.410(5) . ?
C3 C7 1.446(5) . ?
C3 C8 1.521(5) . ?
C4 C5 1.420(6) . ?
C4 H4 0.9300 . ?
C5 C6 1.411(6) . ?
C5 H5 0.9300 . ?
C6 C7 1.414(6) . ?
C6 H6 0.9300 . ?
C7 H7 0.9300 . ?
C8 C16 1.527(6) . ?
C8 C15 1.536(5) . ?
C8 C9 1.561(5) . ?
C9 C10 1.509(5) . ?
C9 H9A 0.9700 . ?
C9 H9B 0.9700 . ?
C10 C11 1.387(6) . ?
C11 C12 1.378(6) . ?
C11 H11 0.9300 . ?
C12 C13 1.370(7) . ?
C12 H12 0.9300 . ?
C13 C14 1.360(7) . ?
C13 H13 0.9300 . ?
C14 H14 0.9300 . ?
C15 H15A 0.9600 . ?
C15 H15B 0.9600 . ?
C15 H15C 0.9600 . ?
C16 H16A 0.9600 . ?
C16 H16B 0.9600 . ?
C16 H16C 0.9600 . ?
